data_2022369
loop_
_publ_author_name
'Slyvka, Yurii'
'Kinzhybalo, Vasyl'
'Shyyka, Olga'
'Mys'kiv, Marian'

_publ_section_title
;
 Synthesis, structure and computational study of
 5-[(prop-2-en-1-yl)sulfanyl]-1,3,4-thiadiazol-2-amine (<i>Pesta</i>) and
 its heterometallic \p,\s-complex [Cu~2~FeCl~2~(<i>Pesta</i>)~4~][FeCl~4~]
;
_journal_coeditor_code VP3015
_journal_issue 5
_journal_name_full 'Acta Crystallographica Section C'
_journal_page_first 249
_journal_page_last 256
_journal_paper_doi 10.1107/S2053229621004198
_journal_volume 77
_journal_year 2021
_chemical_formula_iupac '[Cu2 Fe Cl2 (C5 H7 N3 S2)4] [Fe Cl4]'
_chemical_formula_moiety 'C20 H28 Cl2 Cu2 Fe N12 S8 2+, Cl4 Fe 2-'
_chemical_formula_sum 'C20 H28 Cl6 Cu2 Fe2 N12 S8'
_chemical_formula_weight 1144.50
_chemical_name_systematic
;Di-\m~2~-chlorido-1:2\k^2^<i>Cl</i>;2:3\k^2^<i>Cl</i>-tetrakis[\m~2~-5-(prop-2-en-1-ylsulfanyl)-1,3,4-thiadiazol-2-amine]-1:2\k^2^<i>N</i>^4^:<i>N</i>^3^;1(\h^2^),\k<i>N</i>^4^:2\k<i>N</i>^3^;2:3\k^2^<i>N</i>^3^:<i>N</i>^4^;2\k<i>N</i>^3^:3(\h^2^),\k<i>N</i>^4^-dicopper(I)iron(II)
tetrachloridoferrate(II)
;
_space_group_crystal_system monoclinic
_space_group_IT_number 15
_space_group_name_Hall '-C 2yc'
_space_group_name_H-M_alt 'C 1 2/c 1'
_atom_sites_solution_hydrogens mixed
_audit_creation_method
;
Olex2 1.2
(compiled 2018.05.29 svn.r3508 for OlexSys, GUI svn.r5506)
;
_cell_angle_alpha 90
_cell_angle_beta 90.15(3)
_cell_angle_gamma 90
_cell_formula_units_Z 4
_cell_length_a 17.650(5)
_cell_length_b 10.686(4)
_cell_length_c 21.107(6)
_cell_measurement_reflns_used 10912
_cell_measurement_temperature 99.98(10)
_cell_measurement_theta_max 29.4970
_cell_measurement_theta_min 3.6060
_cell_volume 3981(2)
_computing_cell_refinement
;
CrysAlis PRO (Rigaku OD, 2015)
;
_computing_data_collection
;
CrysAlis PRO (Rigaku OD, 2015)
;
_computing_data_reduction
;
CrysAlis PRO (Rigaku OD, 2015)
;
_computing_molecular_graphics
;
OLEX2 (Dolomanov <i>et al.</i>,  2009)
;
_computing_publication_material
;
OLEX2 (Dolomanov <i>et al.</i>,  2009)
;
_computing_structure_refinement
;
SHELXL2018 (Sheldrick, 2015b)
;
_computing_structure_solution
;
SHELXT (Sheldrick, 2015a)
;
_diffrn_ambient_temperature 100.15
_diffrn_detector_area_resol_mean 10.6249
_diffrn_measured_fraction_theta_full 0.997
_diffrn_measured_fraction_theta_max 0.900
_diffrn_measurement_device 'four-circle diffractometer'
_diffrn_measurement_device_type 'Xcalibur, Atlas'
_diffrn_measurement_method '\w scans'
_diffrn_radiation_type MoK\a
_diffrn_radiation_wavelength 0.71073
_diffrn_reflns_av_R_equivalents 0.0278
_diffrn_reflns_av_unetI/netI 0.0231
_diffrn_reflns_limit_h_max 24
_diffrn_reflns_limit_h_min -22
_diffrn_reflns_limit_k_max 11
_diffrn_reflns_limit_k_min -14
_diffrn_reflns_limit_l_max 25
_diffrn_reflns_limit_l_min -27
_diffrn_reflns_number 24848
_diffrn_reflns_theta_full 25.242
_diffrn_reflns_theta_max 29.549
_diffrn_reflns_theta_min 2.946
_exptl_absorpt_coefficient_mu 2.627
_exptl_absorpt_correction_T_max 0.517
_exptl_absorpt_correction_T_min 0.278
_exptl_absorpt_correction_type analytical
_exptl_absorpt_process_details
;
[CrysAlis PRO (Rigaku OD, 2015), based on expressions derived by
Clark & Reid (1995)]
;
_exptl_crystal_colour 'clear colourless'
_exptl_crystal_density_diffrn 1.910
_exptl_crystal_description block
_exptl_crystal_F_000 2288
_exptl_crystal_size_max 0.766
_exptl_crystal_size_mid 0.538
_exptl_crystal_size_min 0.377
_refine_diff_density_max 0.476
_refine_diff_density_min -0.464
_refine_ls_extinction_method none
_refine_ls_goodness_of_fit_ref 1.069
_refine_ls_hydrogen_treatment mixed
_refine_ls_matrix_type full
_refine_ls_number_parameters 253
_refine_ls_number_reflns 5036
_refine_ls_number_restraints 0
_refine_ls_restrained_S_all 1.069
_refine_ls_R_factor_all 0.0314
_refine_ls_R_factor_gt 0.0248
_refine_ls_shift/su_max 0.001
_refine_ls_shift/su_mean 0.000
_refine_ls_structure_factor_coef Fsqd
_refine_ls_weighting_details 'w=1/[\s^2^(Fo^2^)+(0.0240P)^2^+6.4630P] where P=(Fo^2^+2Fc^2^)/3'
_refine_ls_weighting_scheme calc
_refine_ls_wR_factor_gt 0.0555
_refine_ls_wR_factor_ref 0.0591
_reflns_number_gt 4464
_reflns_number_total 5036
_reflns_threshold_expression 'I > 2\s(I)'
_cod_data_source_file vp3015sup1.cif
_cod_data_source_block Cu2FePesta4Cl2FeCl4
_cod_depositor_comments 'Adding full bibliography for 2022368--2022369.cif.'
_cod_database_code 2022369
_cod_database_fobs_code 2022369
_shelx_space_group_comment
;
The symmetry employed for this shelxl refinement is uniquely defined
by the following loop, which should always be used as a source of
symmetry information in preference to the above space-group names.
They are only intended as comments.
;

loop_
_space_group_symop_operation_xyz
'x, y, z'
'-x, y, -z+1/2'
'x+1/2, y+1/2, z'
'-x+1/2, y+1/2, -z+1/2'
'-x, -y, -z'
'x, -y, z-1/2'
'-x+1/2, -y+1/2, -z'
'x+1/2, -y+1/2, z-1/2'

loop_
_atom_site_type_symbol
_atom_site_label
_atom_site_fract_x
_atom_site_fract_y
_atom_site_fract_z
_atom_site_U_iso_or_equiv
_atom_site_adp_type
_atom_site_calc_flag
_atom_site_occupancy
_atom_site_disorder_assembly
_atom_site_disorder_group
Cu Cu1 0.28612(2) 0.46858(2) 0.43309(2) 0.01228(6) Uani d 1 . .
Fe Fe1 0.250000 0.750000 0.500000 0.01189(8) Uani d 1 . .
Cl Cl1 0.16834(2) 0.56946(4) 0.47478(2) 0.01415(9) Uani d 1 . .
Cl Cl3 0.500000 0.32746(6) 0.250000 0.01849(13) Uani d 1 . .
S S12 0.32338(3) 0.49050(4) 0.26438(2) 0.01882(10) Uani d 1 . .
Cl Cl4 0.38520(3) 0.04634(4) 0.23786(2) 0.02448(11) Uani d 1 . .
S S11 0.32564(3) 0.76568(4) 0.28434(2) 0.01878(10) Uani d 1 . .
S S21 0.43384(3) 0.50338(5) 0.60757(2) 0.01901(10) Uani d 1 . .
Fe Fe2 0.48975(3) 0.12003(5) 0.28183(2) 0.01396(11) Uani d 0.5 . .
S S22 0.43555(3) 0.31110(5) 0.49761(2) 0.02523(12) Uani d 1 . .
Cl Cl2 0.46697(5) 0.11849(9) 0.38822(4) 0.01803(18) Uani d 0.5 . .
N N13 0.30632(8) 0.61523(13) 0.37695(7) 0.0127(3) Uani d 1 . .
N N23 0.34880(8) 0.51057(14) 0.50948(7) 0.0138(3) Uani d 1 . .
N N24 0.33239(9) 0.62041(14) 0.54255(7) 0.0163(3) Uani d 1 . .
N N14 0.30300(9) 0.73474(14) 0.40397(7) 0.0147(3) Uani d 1 . .
N N12 0.31204(12) 0.94572(16) 0.37281(9) 0.0256(4) Uani d 1 . .
N N22 0.36669(12) 0.72123(18) 0.63756(10) 0.0308(5) Uani d 1 . .
C C18 0.25837(10) 0.34788(17) 0.36174(8) 0.0141(3) Uani d 1 . .
H H18 0.212845 0.390748 0.351368 0.017 Uiso calc 1 . .
C C19 0.26196(11) 0.28109(17) 0.41668(9) 0.0169(4) Uani d 1 . .
H H19A 0.307121 0.237755 0.427668 0.020 Uiso calc 1 . .
H H19B 0.219307 0.277868 0.443991 0.020 Uiso calc 1 . .
C C12 0.31671(10) 0.61652(17) 0.31601(8) 0.0135(3) Uani d 1 . .
C C15 0.31321(11) 0.82314(17) 0.36113(9) 0.0170(4) Uani d 1 . .
C C22 0.40161(10) 0.44307(17) 0.53617(8) 0.0143(3) Uani d 1 . .
C C17 0.32468(11) 0.35566(17) 0.31692(9) 0.0171(4) Uani d 1 . .
H H17A 0.325740 0.278716 0.290817 0.021 Uiso calc 1 . .
H H17B 0.372025 0.357827 0.342159 0.021 Uiso calc 1 . .
C C25 0.37268(11) 0.62909(18) 0.59501(9) 0.0183(4) Uani d 1 . .
C C27 0.50743(11) 0.2519(2) 0.55214(11) 0.0280(5) Uani d 1 . .
H H27A 0.540771 0.192701 0.529327 0.034 Uiso calc 1 . .
H H27B 0.539076 0.322528 0.567109 0.034 Uiso calc 1 . .
C C28 0.47371(13) 0.1876(2) 0.60770(13) 0.0352(6) Uani d 1 . .
H H28 0.444110 0.114682 0.600415 0.042 Uiso calc 1 . .
C C29 0.48266(15) 0.2262(3) 0.66664(14) 0.0433(7) Uani d 1 . .
H H29A 0.511977 0.298760 0.675278 0.052 Uiso calc 1 . .
H H29B 0.459775 0.181345 0.700426 0.052 Uiso calc 1 . .
H H12A 0.3173(15) 0.966(2) 0.4105(13) 0.033(7) Uiso d 1 . .
H H22A 0.3519(14) 0.788(2) 0.6241(12) 0.026(7) Uiso d 1 . .
H H12B 0.3271(15) 0.992(3) 0.3451(13) 0.031(7) Uiso d 1 . .
H H22B 0.3972(14) 0.724(2) 0.6670(12) 0.023(6) Uiso d 1 . .

loop_
_atom_site_aniso_label
_atom_site_aniso_U_11
_atom_site_aniso_U_22
_atom_site_aniso_U_33
_atom_site_aniso_U_12
_atom_site_aniso_U_13
_atom_site_aniso_U_23
Cu1 0.01723(11) 0.01004(11) 0.00954(11) -0.00106(8) -0.00250(8) 0.00095(8)
Fe1 0.01503(17) 0.00983(17) 0.01077(18) -0.00222(13) -0.00428(13) 0.00220(13)
Cl1 0.01491(19) 0.0124(2) 0.0152(2) -0.00204(15) -0.00125(15) -0.00157(16)
Cl3 0.0115(3) 0.0137(3) 0.0303(4) 0.000 -0.0021(2) 0.000
S12 0.0271(2) 0.0161(2) 0.0133(2) 0.00689(18) 0.00721(18) 0.00102(17)
Cl4 0.0309(3) 0.0170(2) 0.0255(3) -0.00892(18) 0.0072(2) 0.00316(19)
S11 0.0293(2) 0.0147(2) 0.0124(2) 0.00004(18) 0.00230(18) 0.00461(17)
S21 0.0227(2) 0.0193(2) 0.0150(2) 0.00498(18) -0.00919(18) -0.00082(18)
Fe2 0.0142(2) 0.0125(2) 0.0151(3) -0.00041(18) -0.00025(19) -0.0021(2)
S22 0.0218(2) 0.0346(3) 0.0193(3) 0.0079(2) -0.00085(19) -0.0112(2)
Cl2 0.0211(4) 0.0198(4) 0.0133(4) 0.0024(3) 0.0005(3) -0.0044(3)
N13 0.0135(7) 0.0107(7) 0.0139(7) -0.0009(5) -0.0016(6) 0.0014(6)
N23 0.0165(7) 0.0131(7) 0.0117(7) -0.0023(6) -0.0022(6) 0.0023(6)
N24 0.0214(8) 0.0116(7) 0.0158(8) -0.0013(6) -0.0081(6) -0.0001(6)
N14 0.0207(8) 0.0109(7) 0.0126(7) -0.0031(6) -0.0021(6) 0.0010(6)
N12 0.0488(12) 0.0137(8) 0.0142(9) -0.0069(8) 0.0035(8) 0.0031(7)
N22 0.0445(12) 0.0172(9) 0.0307(11) 0.0091(8) -0.0281(9) -0.0066(8)
C18 0.0148(8) 0.0129(8) 0.0147(9) 0.0003(6) 0.0009(7) -0.0043(7)
C19 0.0217(9) 0.0119(8) 0.0172(9) -0.0022(7) 0.0003(7) -0.0021(7)
C12 0.0130(8) 0.0134(8) 0.0140(9) 0.0012(6) -0.0002(6) 0.0029(7)
C15 0.0234(9) 0.0143(9) 0.0133(9) -0.0019(7) -0.0013(7) 0.0020(7)
C22 0.0157(8) 0.0178(9) 0.0095(8) -0.0019(7) -0.0011(6) 0.0027(7)
C17 0.0206(9) 0.0137(9) 0.0172(9) 0.0033(7) 0.0039(7) 0.0013(7)
C25 0.0224(9) 0.0142(9) 0.0182(9) 0.0004(7) -0.0091(7) 0.0014(7)
C27 0.0167(9) 0.0303(12) 0.0370(13) 0.0093(8) -0.0026(8) -0.0083(10)
C28 0.0258(11) 0.0183(11) 0.0615(18) 0.0040(8) -0.0062(11) 0.0146(11)
C29 0.0383(14) 0.0429(15) 0.0488(17) 0.0138(11) 0.0043(12) 0.0293(13)

loop_
_atom_type_symbol
_atom_type_description
_atom_type_scat_dispersion_real
_atom_type_scat_dispersion_imag
_atom_type_scat_source
C C 0.0033 0.0016 'International Tables Vol C Tables 4.2.6.8 and 6.1.1.4'
H H 0.0000 0.0000 'International Tables Vol C Tables 4.2.6.8 and 6.1.1.4'
Cl Cl 0.1484 0.1585 'International Tables Vol C Tables 4.2.6.8 and 6.1.1.4'
Cu Cu 0.3201 1.2651 'International Tables Vol C Tables 4.2.6.8 and 6.1.1.4'
Fe Fe 0.3463 0.8444 'International Tables Vol C Tables 4.2.6.8 and 6.1.1.4'
N N 0.0061 0.0033 'International Tables Vol C Tables 4.2.6.8 and 6.1.1.4'
S S 0.1246 0.1234 'International Tables Vol C Tables 4.2.6.8 and 6.1.1.4'

loop_
_exptl_crystal_face_index_h
_exptl_crystal_face_index_k
_exptl_crystal_face_index_l
_exptl_crystal_face_perp_dist
-9 -10 18 0.2805
-8 11 18 0.3776
9 10 -18 0.2655
17 -5 19 0.1609
-7 14 9 0.3604
-17 10 -10 0.3183
17 -8 14 0.1898
-24 1 -8 0.1687
23 1 10 0.2065
21 -8 0 0.2510
-22 8 0 0.2475
-24 -3 1 0.1950
23 6 1 0.2582
22 -6 -9 0.2852
-13 11 12 0.3321
-11 -13 4 0.3383
16 10 -11 0.2560
-18 -6 16 0.2590
-2 1 -30 0.2079
4 -8 24 0.2453
-16 1 -23 0.2082
-1 -12 -18 0.3624
12 5 24 0.3522
20 -2 17 0.1592
20 -7 9 0.1887
-24 -4 -1 0.1836
-19 -8 10 0.2253
3 -14 7 0.3371
3 1 -29 0.2049
-8 13 -11 0.3489
19 -9 9 0.1882
20 -4 16 0.1337

loop_
_geom_angle_atom_site_label_1
_geom_angle_atom_site_label_2
_geom_angle_atom_site_label_3
_geom_angle_site_symmetry_1
_geom_angle_site_symmetry_3
_geom_angle
_geom_angle_publ_flag
N13 Cu1 Cl1 . . 91.16(5) ?
N13 Cu1 N23 . . 101.69(6) ?
N13 Cu1 C18 . . 95.79(7) ?
N13 Cu1 C19 . . 134.00(7) ?
N23 Cu1 Cl1 . . 94.48(5) ?
N23 Cu1 C18 . . 149.99(7) ?
N23 Cu1 C19 . . 117.57(7) ?
C18 Cu1 Cl1 . . 109.48(5) ?
C18 Cu1 C19 . . 38.64(7) ?
C19 Cu1 Cl1 . . 107.68(6) ?
Cl1 Fe1 Cl1 7_566 . 180.0 ?
N24 Fe1 Cl1 7_566 . 91.09(5) ?
N24 Fe1 Cl1 . 7_566 91.09(5) ?
N24 Fe1 Cl1 7_566 7_566 88.91(5) ?
N24 Fe1 Cl1 . . 88.91(5) ?
N24 Fe1 N24 . 7_566 180.0 ?
N24 Fe1 N14 7_566 . 87.34(6) ?
N24 Fe1 N14 . 7_566 87.34(6) ?
N24 Fe1 N14 7_566 7_566 92.66(6) ?
N24 Fe1 N14 . . 92.66(6) ?
N14 Fe1 Cl1 7_566 7_566 89.59(4) ?
N14 Fe1 Cl1 . 7_566 90.41(4) ?
N14 Fe1 Cl1 . . 89.59(4) ?
N14 Fe1 Cl1 7_566 . 90.41(4) ?
N14 Fe1 N14 . 7_566 180.00(10) ?
Fe1 Cl1 Cu1 . . 85.83(3) ?
Fe2 Cl3 Fe2 2_655 . 34.88(3) ?
C12 S12 C17 . . 103.45(9) ?
Fe2 Cl4 Fe2 . 2_655 35.07(3) ?
C12 S11 C15 . . 87.35(9) ?
C22 S21 C25 . . 87.29(9) ?
Cl3 Fe2 Cl4 . 2_655 101.08(3) ?
Cl4 Fe2 Cl3 . . 106.51(3) ?
Cl4 Fe2 Cl4 . 2_655 125.63(4) ?
Cl4 Fe2 Cl2 . . 105.17(4) ?
Fe2 Fe2 Cl3 2_655 . 72.560(16) ?
Fe2 Fe2 Cl4 2_655 2_655 65.68(5) ?
Fe2 Fe2 Cl4 2_655 . 79.25(5) ?
Fe2 Fe2 Cl2 2_655 . 175.07(6) ?
Cl2 Fe2 Cl3 . . 107.79(3) ?
Cl2 Fe2 Cl4 . 2_655 109.58(4) ?
C22 S22 C27 . . 103.07(10) ?
N14 N13 Cu1 . . 117.80(11) ?
C12 N13 Cu1 . . 128.41(12) ?
C12 N13 N14 . . 113.56(14) ?
N24 N23 Cu1 . . 118.40(11) ?
C22 N23 Cu1 . . 128.01(13) ?
C22 N23 N24 . . 113.42(15) ?
N23 N24 Fe1 . . 117.59(11) ?
C25 N24 Fe1 . . 130.84(13) ?
C25 N24 N23 . . 111.53(15) ?
N13 N14 Fe1 . . 116.93(10) ?
C15 N14 Fe1 . . 128.72(13) ?
C15 N14 N13 . . 111.58(15) ?
C15 N12 H12A . . 115.6(18) ?
C15 N12 H12B . . 117.4(18) ?
H12A N12 H12B . . 120(3) ?
C25 N22 H22A . . 116.0(17) ?
C25 N22 H22B . . 118.8(17) ?
H22A N22 H22B . . 116(2) ?
Cu1 C18 H18 . . 93.8 ?
C19 C18 Cu1 . . 72.10(11) ?
C19 C18 H18 . . 119.1 ?
C19 C18 C17 . . 121.85(17) ?
C17 C18 Cu1 . . 104.04(12) ?
C17 C18 H18 . . 119.1 ?
Cu1 C19 H19A . . 104.9 ?
Cu1 C19 H19B . . 95.5 ?
C18 C19 Cu1 . . 69.26(11) ?
C18 C19 H19A . . 120.0 ?
C18 C19 H19B . . 120.0 ?
H19A C19 H19B . . 120.0 ?
S11 C12 S12 . . 117.66(10) ?
N13 C12 S12 . . 128.52(14) ?
N13 C12 S11 . . 113.82(13) ?
N14 C15 S11 . . 113.67(14) ?
N14 C15 N12 . . 125.04(18) ?
N12 C15 S11 . . 121.25(15) ?
S21 C22 S22 . . 126.65(11) ?
N23 C22 S21 . . 113.71(14) ?
N23 C22 S22 . . 119.56(14) ?
S12 C17 H17A . . 108.6 ?
S12 C17 H17B . . 108.6 ?
C18 C17 S12 . . 114.67(13) ?
C18 C17 H17A . . 108.6 ?
C18 C17 H17B . . 108.6 ?
H17A C17 H17B . . 107.6 ?
N24 C25 S21 . . 113.96(14) ?
N24 C25 N22 . . 124.95(18) ?
N22 C25 S21 . . 121.03(15) ?
S22 C27 H27A . . 109.1 ?
S22 C27 H27B . . 109.1 ?
H27A C27 H27B . . 107.9 ?
C28 C27 S22 . . 112.29(15) ?
C28 C27 H27A . . 109.1 ?
C28 C27 H27B . . 109.1 ?
C27 C28 H28 . . 118.2 ?
C29 C28 C27 . . 123.5(2) ?
C29 C28 H28 . . 118.2 ?
C28 C29 H29A . . 120.0 ?
C28 C29 H29B . . 120.0 ?
H29A C29 H29B . . 120.0 ?

loop_
_geom_bond_atom_site_label_1
_geom_bond_atom_site_label_2
_geom_bond_site_symmetry_2
_geom_bond_distance
_geom_bond_publ_flag
Cu1 Cl1 . 2.5034(8) ?
Cu1 N13 . 1.9974(15) ?
Cu1 N23 . 2.0037(17) ?
Cu1 C18 . 2.0415(18) ?
Cu1 C19 . 2.0773(19) ?
Fe1 Cl1 . 2.4655(8) ?
Fe1 Cl1 7_566 2.4655(8) ?
Fe1 N24 7_566 2.1982(16) ?
Fe1 N24 . 2.1982(16) ?
Fe1 N14 7_566 2.2406(16) ?
Fe1 N14 . 2.2406(16) ?
Cl3 Fe2 2_655 2.3233(11) ?
Cl3 Fe2 . 2.3233(11) ?
S12 C12 . 1.7364(19) ?
S12 C17 . 1.8183(19) ?
Cl4 Fe2 2_655 2.3811(9) ?
Cl4 Fe2 . 2.2086(10) ?
S11 C12 . 1.7357(19) ?
S11 C15 . 1.748(2) ?
S21 C22 . 1.7335(19) ?
S21 C25 . 1.743(2) ?
Fe2 Fe2 2_655 1.3925(11) ?
Fe2 Cl2 . 2.2823(12) ?
S22 C22 . 1.7357(19) ?
S22 C27 . 1.824(2) ?
N13 N14 . 1.400(2) ?
N13 C12 . 1.300(2) ?
N23 N24 . 1.396(2) ?
N23 C22 . 1.305(2) ?
N24 C25 . 1.318(2) ?
N14 C15 . 1.320(2) ?
N12 C15 . 1.333(3) ?
N12 H12A . 0.83(3) ?
N12 H12B . 0.81(3) ?
N22 C25 . 1.337(3) ?
N22 H22A . 0.81(3) ?
N22 H22B . 0.82(3) ?
C18 H18 . 0.9500 ?
C18 C19 . 1.363(3) ?
C18 C17 . 1.509(2) ?
C19 H19A . 0.9500 ?
C19 H19B . 0.9500 ?
C17 H17A . 0.9900 ?
C17 H17B . 0.9900 ?
C27 H27A . 0.9900 ?
C27 H27B . 0.9900 ?
C27 C28 . 1.485(3) ?
C28 H28 . 0.9500 ?
C28 C29 . 1.320(4) ?
C29 H29A . 0.9500 ?
C29 H29B . 0.9500 ?

loop_
_geom_hbond_atom_site_label_D
_geom_hbond_atom_site_label_H
_geom_hbond_atom_site_label_A
_geom_hbond_site_symmetry_A
_geom_hbond_distance_DH
_geom_hbond_distance_HA
_geom_hbond_distance_DA
_geom_hbond_angle_DHA
_geom_hbond_publ_flag
N12 H12A Cl1 7_566 0.83(3) 2.46(3) 3.239(2) 156(2) yes
N22 H22A Cl1 7_566 0.81(3) 2.61(3) 3.317(2) 147(2) yes
N12 H12B Cl4 1_565 0.81(3) 2.55(3) 3.310(2) 156(2) yes
N22 H22B Cl3 5_666 0.82(3) 2.58(3) 3.378(2) 165(2) yes
N22 H22B Cl4 6_566 0.82(3) 2.88(2) 3.279(2) 111.9(19) yes

loop_
_geom_torsion_atom_site_label_1
_geom_torsion_atom_site_label_2
_geom_torsion_atom_site_label_3
_geom_torsion_atom_site_label_4
_geom_torsion_site_symmetry_1
_geom_torsion_site_symmetry_2
_geom_torsion_site_symmetry_3
_geom_torsion_site_symmetry_4
_geom_torsion
_geom_torsion_publ_flag
Cu1 N13 N14 Fe1 . . . . -13.63(16) ?
Cu1 N13 N14 C15 . . . . -176.46(12) ?
Cu1 N13 C12 S12 . . . . -5.3(3) ?
Cu1 N13 C12 S11 . . . . 175.42(9) ?
Cu1 N23 N24 Fe1 . . . . -8.43(16) ?
Cu1 N23 N24 C25 . . . . 173.45(13) ?
Cu1 N23 C22 S21 . . . . -171.90(9) ?
Cu1 N23 C22 S22 . . . . 11.1(2) ?
Cu1 C18 C17 S12 . . . . -80.25(14) ?
Fe1 N24 C25 S21 . . . . -177.65(9) ?
Fe1 N24 C25 N22 . . . . 5.3(3) ?
Fe1 N14 C15 S11 . . . . -159.02(9) ?
Fe1 N14 C15 N12 . . . . 18.8(3) ?
S22 C27 C28 C29 . . . . -117.7(2) ?
N13 N14 C15 S11 . . . . 1.3(2) ?
N13 N14 C15 N12 . . . . 179.10(19) ?
N23 N24 C25 S21 . . . . 0.1(2) ?
N23 N24 C25 N22 . . . . -176.95(19) ?
N24 N23 C22 S21 . . . . 3.17(19) ?
N24 N23 C22 S22 . . . . -173.86(12) ?
N14 N13 C12 S12 . . . . -179.44(13) ?
N14 N13 C12 S11 . . . . 1.23(19) ?
C19 C18 C17 S12 . . . . -157.68(15) ?
C12 S12 C17 C18 . . . . 55.41(16) ?
C12 S11 C15 N14 . . . . -0.52(15) ?
C12 S11 C15 N12 . . . . -178.44(18) ?
C12 N13 N14 Fe1 . . . . 161.22(12) ?
C12 N13 N14 C15 . . . . -1.6(2) ?
C15 S11 C12 S12 . . . . -179.84(12) ?
C15 S11 C12 N13 . . . . -0.43(15) ?
C22 S21 C25 N24 . . . . 1.29(15) ?
C22 S21 C25 N22 . . . . 178.51(19) ?
C22 S22 C27 C28 . . . . 75.92(18) ?
C22 N23 N24 Fe1 . . . . 175.99(12) ?
C22 N23 N24 C25 . . . . -2.1(2) ?
C17 S12 C12 S11 . . . . 172.23(10) ?
C17 S12 C12 N13 . . . . -7.08(19) ?
C17 C18 C19 Cu1 . . . . 95.71(16) ?
C25 S21 C22 S22 . . . . 174.24(13) ?
C25 S21 C22 N23 . . . . -2.53(14) ?
C27 S22 C22 S21 . . . . 2.68(15) ?
C27 S22 C22 N23 . . . . 179.28(15) ?
